data_7210669
loop_
_publ_author_name
'Wannarit, Nanthawat'
'Pakawatchai, Chaveng'
'Mutikainen, Ilpo'
'Costa, Ramon'
'Moreira, Ib\'erio de P R'
'Youngme, Sujittra'
'Illas, Francesc'

_publ_section_title
;
 Hetero triply-bridged dinuclear copper(II) compounds with ferromagnetic
 coupling: a challenge for current density functionals.
;
_journal_issue 6
_journal_name_full 'Physical chemistry chemical physics : PCCP'
_journal_page_first 1966
_journal_page_last 1975
_journal_paper_doi 10.1039/c2cp43839a
_journal_volume 15
_journal_year 2013
_chemical_formula_sum 'C29 H35 Cl2 Cu2 N4 O12'
_chemical_formula_weight 829.59
_chemical_name_systematic
;
mu-aqua-mu-hydroxo-mu-trimethylacetato-kappa2-O1,O2-
bis(5,5'-dimethyl-2,2'-bipyridyl)dicopper(II) percholrate
;
_space_group_IT_number 2
_symmetry_cell_setting triclinic
_symmetry_space_group_name_Hall '-P 1'
_symmetry_space_group_name_H-M 'P -1'
_atom_sites_solution_hydrogens geom
_atom_sites_solution_primary direct
_atom_sites_solution_secondary difmap
_audit_creation_method SHELXL-97
_cell_angle_alpha 71.420(10)
_cell_angle_beta 89.940(10)
_cell_angle_gamma 75.560(10)
_cell_formula_units_Z 2
_cell_length_a 8.6600(10)
_cell_length_b 12.712(2)
_cell_length_c 16.826(2)
_cell_measurement_reflns_used 21277
_cell_measurement_temperature 173(2)
_cell_measurement_theta_max 25.05
_cell_measurement_theta_min 2.68
_cell_volume 1694.1(4)
_computing_cell_refinement 'DirAx (Duisenberg 1992)'
_computing_data_collection 'COLLECT (Nonius, 2002)'
_computing_data_reduction 'COLLECT/EVAL (Nonius, 2002)'
_computing_molecular_graphics 'SHELXTL (Sheldrick, 1990)'
_computing_publication_material 'SHELXTL (Sheldrick, 1990)'
_computing_structure_refinement 'SHELXL97 (Sheldrick, 1997)'
_computing_structure_solution 'SHELXS97 (Sheldrick, 1990)'
_diffrn_ambient_temperature 173(2)
_diffrn_measured_fraction_theta_full 0.990
_diffrn_measured_fraction_theta_max 0.990
_diffrn_measurement_device_type kappaCCD
_diffrn_measurement_method \f-scan
_diffrn_radiation_monochromator graphite
_diffrn_radiation_source 'fine-focus sealed tube'
_diffrn_radiation_type MoK\a
_diffrn_radiation_wavelength 0.71073
_diffrn_reflns_av_R_equivalents 0.0618
_diffrn_reflns_av_sigmaI/netI 0.0534
_diffrn_reflns_limit_h_max 10
_diffrn_reflns_limit_h_min -10
_diffrn_reflns_limit_k_max 15
_diffrn_reflns_limit_k_min -15
_diffrn_reflns_limit_l_max 19
_diffrn_reflns_limit_l_min -20
_diffrn_reflns_number 21277
_diffrn_reflns_theta_full 25.05
_diffrn_reflns_theta_max 25.05
_diffrn_reflns_theta_min 2.49
_exptl_absorpt_coefficient_mu 1.480
_exptl_absorpt_correction_T_max 0.8907
_exptl_absorpt_correction_T_min 0.6650
_exptl_absorpt_correction_type multi-scan
_exptl_absorpt_process_details 'SADABS (Sheldrick, 1996)'
_exptl_crystal_colour blue
_exptl_crystal_density_diffrn 1.626
_exptl_crystal_density_method 'not measured'
_exptl_crystal_description block
_exptl_crystal_F_000 850
_exptl_crystal_size_max 0.30
_exptl_crystal_size_mid 0.10
_exptl_crystal_size_min 0.08
_refine_diff_density_max 2.715
_refine_diff_density_min -1.414
_refine_diff_density_rms 0.158
_refine_ls_extinction_method none
_refine_ls_goodness_of_fit_ref 1.267
_refine_ls_hydrogen_treatment mixed
_refine_ls_matrix_type full
_refine_ls_number_parameters 486
_refine_ls_number_reflns 5938
_refine_ls_number_restraints 86
_refine_ls_restrained_S_all 1.317
_refine_ls_R_factor_all 0.0900
_refine_ls_R_factor_gt 0.0778
_refine_ls_shift/su_max 0.031
_refine_ls_shift/su_mean 0.000
_refine_ls_structure_factor_coef Fsqd
_refine_ls_weighting_details 'calc w=1/[\s^2^(Fo^2^)+(0.0250P)^2^+14.5613P] where P=(Fo^2^+2Fc^2^)/3'
_refine_ls_weighting_scheme calc
_refine_ls_wR_factor_gt 0.1758
_refine_ls_wR_factor_ref 0.1835
_reflns_number_gt 5021
_reflns_number_total 5938
_reflns_threshold_expression >2sigma(I)
_cod_data_source_file c2cp43839a.txt
_cod_data_source_block f4acn
_cod_original_sg_symbol_H-M P-1
_cod_database_code 7210669

loop_
_symmetry_equiv_pos_as_xyz
'x, y, z'
'-x, -y, -z'

loop_
_atom_site_label
_atom_site_type_symbol
_atom_site_fract_x
_atom_site_fract_y
_atom_site_fract_z
_atom_site_U_iso_or_equiv
_atom_site_adp_type
_atom_site_occupancy
_atom_site_symmetry_multiplicity
_atom_site_calc_flag
_atom_site_refinement_flags
_atom_site_disorder_assembly
_atom_site_disorder_group
Cu1 Cu 0.94833(9) 0.51527(7) 0.33807(5) 0.0199(2) Uani 1 1 d . . .
Cu2 Cu 0.95317(10) 0.51174(7) 0.16019(5) 0.0201(2) Uani 1 1 d . . .
O1 O 1.0928(5) 0.4673(4) 0.2606(3) 0.0211(10) Uani 1 1 d D . .
H1A H 1.174(6) 0.501(6) 0.256(5) 0.025 Uiso 1 1 d D . .
O2 O 0.7590(5) 0.4863(4) 0.2556(3) 0.0259(11) Uani 1 1 d D . .
H2A H 0.702(8) 0.434(5) 0.267(5) 0.031 Uiso 1 1 d D . .
N11 N 1.0063(7) 0.3613(5) 0.4284(4) 0.0226(12) Uani 1 1 d . . .
C12 C 1.1119(9) 0.2684(6) 0.4221(5) 0.0305(16) Uani 1 1 d . . .
H12A H 1.1713 0.2764 0.3740 0.037 Uiso 1 1 calc R . .
C13 C 1.1387(10) 0.1597(7) 0.4832(5) 0.0347(18) Uani 1 1 d . . .
C14 C 1.0512(10) 0.1522(7) 0.5539(5) 0.0371(19) Uani 1 1 d . . .
H14A H 1.0652 0.0801 0.5970 0.045 Uiso 1 1 calc R . .
C15 C 0.9436(9) 0.2495(6) 0.5618(5) 0.0295(16) Uani 1 1 d . . .
H15A H 0.8858 0.2453 0.6103 0.035 Uiso 1 1 calc R . .
C16 C 0.9237(8) 0.3527(6) 0.4965(4) 0.0230(15) Uani 1 1 d . . .
C17 C 0.8079(8) 0.4617(6) 0.4947(4) 0.0213(14) Uani 1 1 d . . .
C18 C 0.7117(9) 0.4754(7) 0.5586(5) 0.0311(17) Uani 1 1 d . . .
H18A H 0.7193 0.4130 0.6092 0.037 Uiso 1 1 calc R . .
C19 C 0.6046(9) 0.5807(7) 0.5480(5) 0.0337(18) Uani 1 1 d . . .
H19A H 0.5376 0.5905 0.5912 0.040 Uiso 1 1 calc R . .
C110 C 0.5948(9) 0.6727(7) 0.4738(5) 0.0294(16) Uani 1 1 d . . .
C111 C 0.6973(9) 0.6517(7) 0.4135(5) 0.0292(16) Uani 1 1 d . . .
H11A H 0.6925 0.7129 0.3625 0.035 Uiso 1 1 calc R . .
N112 N 0.8018(7) 0.5507(5) 0.4234(3) 0.0216(12) Uani 1 1 d . . .
C113 C 1.2532(13) 0.0567(7) 0.4725(6) 0.052(2) Uani 1 1 d . . .
H11B H 1.3244 0.0817 0.4293 0.077 Uiso 1 1 calc R . .
H11C H 1.1933 0.0104 0.4552 0.077 Uiso 1 1 calc R . .
H11D H 1.3168 0.0104 0.5259 0.077 Uiso 1 1 calc R . .
C114 C 0.4789(11) 0.7886(8) 0.4566(6) 0.047(2) Uani 1 1 d . . .
H11E H 0.3877 0.7807 0.4904 0.071 Uiso 1 1 calc R . .
H11F H 0.4409 0.8206 0.3967 0.071 Uiso 1 1 calc R . .
H11G H 0.5323 0.8402 0.4712 0.071 Uiso 1 1 calc R . .
N21 N 1.0205(7) 0.3568(5) 0.1445(4) 0.0219(12) Uani 1 1 d . . .
C22 C 1.1301(9) 0.2638(6) 0.1947(5) 0.0268(15) Uani 1 1 d . . .
H22A H 1.1870 0.2719 0.2397 0.032 Uiso 1 1 calc R . .
C23 C 1.1637(9) 0.1576(6) 0.1841(5) 0.0322(17) Uani 1 1 d . . .
C24 C 1.0841(9) 0.1495(6) 0.1150(5) 0.0328(17) Uani 1 1 d . . .
H24A H 1.1064 0.0786 0.1041 0.039 Uiso 1 1 calc R . .
C25 C 0.9739(9) 0.2439(6) 0.0630(5) 0.0286(16) Uani 1 1 d . . .
H25A H 0.9200 0.2388 0.0157 0.034 Uiso 1 1 calc R . .
C26 C 0.9415(8) 0.3468(6) 0.0797(4) 0.0224(14) Uani 1 1 d . . .
C27 C 0.8222(8) 0.4534(6) 0.0290(4) 0.0198(14) Uani 1 1 d . . .
C28 C 0.7288(9) 0.4643(7) -0.0406(5) 0.0287(16) Uani 1 1 d . . .
H28A H 0.7414 0.4018 -0.0615 0.034 Uiso 1 1 calc R . .
C29 C 0.6159(9) 0.5677(7) -0.0801(5) 0.0316(17) Uani 1 1 d . . .
H29A H 0.5518 0.5766 -0.1288 0.038 Uiso 1 1 calc R . .
C210 C 0.5966(8) 0.6577(6) -0.0485(4) 0.0251(15) Uani 1 1 d . . .
C211 C 0.6972(9) 0.6413(6) 0.0211(5) 0.0273(16) Uani 1 1 d . . .
H21A H 0.6869 0.7028 0.0430 0.033 Uiso 1 1 calc R . .
N212 N 0.8082(7) 0.5423(5) 0.0587(4) 0.0225(12) Uani 1 1 d . . .
C213 C 1.2814(11) 0.0546(7) 0.2454(6) 0.044(2) Uani 1 1 d . . .
H21B H 1.3634 0.0803 0.2686 0.066 Uiso 1 1 calc R . .
H21C H 1.3324 0.0013 0.2161 0.066 Uiso 1 1 calc R . .
H21D H 1.2247 0.0154 0.2912 0.066 Uiso 1 1 calc R . .
C214 C 0.4730(9) 0.7720(7) -0.0852(5) 0.0371(19) Uani 1 1 d . . .
H21E H 0.4007 0.7671 -0.1279 0.056 Uiso 1 1 calc R . .
H21F H 0.5270 0.8322 -0.1112 0.056 Uiso 1 1 calc R . .
H21G H 0.4114 0.7906 -0.0404 0.056 Uiso 1 1 calc R . .
O31 O 0.9047(6) 0.6781(4) 0.1416(3) 0.0263(11) Uani 1 1 d . . .
O32 O 0.9012(6) 0.6798(4) 0.2741(3) 0.0270(11) Uani 1 1 d . . .
C33 C 0.8823(8) 0.7291(6) 0.1958(4) 0.0232(15) Uani 1 1 d . A .
C34 C 0.8246(10) 0.8615(6) 0.1631(5) 0.0340(18) Uani 1 1 d . . .
C35A C 0.893(2) 0.9124(12) 0.0765(9) 0.029(3) Uani 0.50 1 d PU A 1
H35A H 1.0103 0.8890 0.0837 0.043 Uiso 0.50 1 calc PR A 1
H35B H 0.8557 0.9965 0.0572 0.043 Uiso 0.50 1 calc PR A 1
H35C H 0.8559 0.8833 0.0347 0.043 Uiso 0.50 1 calc PR A 1
C36A C 0.902(2) 0.9112(13) 0.2240(10) 0.038(4) Uani 0.50 1 d PU A 1
H36A H 1.0190 0.8865 0.2256 0.058 Uiso 0.50 1 calc PR A 1
H36B H 0.8686 0.8824 0.2807 0.058 Uiso 0.50 1 calc PR A 1
H36C H 0.8665 0.9954 0.2031 0.058 Uiso 0.50 1 calc PR A 1
C37A C 0.655(2) 0.8935(15) 0.1586(13) 0.047(4) Uani 0.50 1 d PU A 1
H37A H 0.6181 0.8394 0.2057 0.071 Uiso 0.50 1 calc PR A 1
H37B H 0.6114 0.8917 0.1053 0.071 Uiso 0.50 1 calc PR A 1
H37C H 0.6169 0.9713 0.1617 0.071 Uiso 0.50 1 calc PR A 1
C35B C 0.688(3) 0.8983(19) 0.0821(14) 0.059(5) Uani 0.50 1 d PU A 2
H35D H 0.7399 0.8770 0.0355 0.088 Uiso 0.50 1 calc PR A 2
H35E H 0.6402 0.9815 0.0636 0.088 Uiso 0.50 1 calc PR A 2
H35F H 0.6048 0.8580 0.0996 0.088 Uiso 0.50 1 calc PR A 2
C36B C 0.700(3) 0.8991(18) 0.2264(14) 0.060(5) Uani 0.50 1 d PU A 2
H36D H 0.7450 0.8568 0.2846 0.090 Uiso 0.50 1 calc PR A 2
H36E H 0.5992 0.8813 0.2172 0.090 Uiso 0.50 1 calc PR A 2
H36F H 0.6805 0.9819 0.2159 0.090 Uiso 0.50 1 calc PR A 2
C37B C 0.939(3) 0.912(2) 0.138(2) 0.084(7) Uani 0.50 1 d PU A 2
H37D H 1.0034 0.9083 0.1869 0.125 Uiso 0.50 1 calc PR A 2
H37E H 0.8920 0.9924 0.1039 0.125 Uiso 0.50 1 calc PR A 2
H37F H 1.0071 0.8724 0.1039 0.125 Uiso 0.50 1 calc PR A 2
Cl1 Cl 0.36521(19) 0.69212(16) 0.20348(11) 0.0284(4) Uani 1 1 d . . .
O11 O 0.3534(8) 0.5739(6) 0.2301(5) 0.0587(18) Uani 1 1 d U . .
O12 O 0.2963(12) 0.7530(8) 0.1220(5) 0.096(3) Uani 1 1 d U . .
O13 O 0.2943(13) 0.7492(7) 0.2578(5) 0.097(3) Uani 1 1 d U . .
O14 O 0.5293(9) 0.6870(7) 0.2050(7) 0.097(3) Uani 1 1 d U . .
Cl2 Cl 0.7030(4) 0.2037(2) 0.31372(14) 0.0602(7) Uani 1 1 d . . .
O21 O 0.7007(11) 0.2860(8) 0.2362(5) 0.085(3) Uani 1 1 d U . .
O22 O 0.7350(12) 0.2410(10) 0.3782(6) 0.094(3) Uani 1 1 d U . .
O23 O 0.5985(18) 0.1464(13) 0.3233(8) 0.153(5) Uani 1 1 d U . .
O24 O 0.858(3) 0.1170(17) 0.3172(13) 0.216(8) Uani 1 1 d U . .

loop_
_atom_site_aniso_label
_atom_site_aniso_U_11
_atom_site_aniso_U_22
_atom_site_aniso_U_33
_atom_site_aniso_U_23
_atom_site_aniso_U_13
_atom_site_aniso_U_12
Cu1 0.0203(4) 0.0141(4) 0.0220(4) -0.0036(3) 0.0011(3) -0.0014(3)
Cu2 0.0229(4) 0.0123(4) 0.0241(4) -0.0065(3) 0.0019(3) -0.0023(3)
O1 0.015(2) 0.016(2) 0.031(3) -0.009(2) 0.0026(19) -0.0003(18)
O2 0.017(2) 0.030(3) 0.032(3) -0.009(2) 0.003(2) -0.009(2)
N11 0.021(3) 0.019(3) 0.024(3) -0.004(2) -0.003(2) -0.003(2)
C12 0.029(4) 0.025(4) 0.037(4) -0.014(3) 0.001(3) -0.004(3)
C13 0.039(4) 0.023(4) 0.034(4) -0.004(3) -0.005(3) -0.002(3)
C14 0.050(5) 0.020(4) 0.034(4) 0.001(3) -0.010(4) -0.009(4)
C15 0.034(4) 0.023(4) 0.028(4) -0.002(3) 0.002(3) -0.011(3)
C16 0.019(3) 0.023(4) 0.026(4) -0.006(3) -0.008(3) -0.007(3)
C17 0.021(3) 0.026(4) 0.020(3) -0.009(3) 0.001(3) -0.010(3)
C18 0.040(4) 0.034(4) 0.021(4) -0.008(3) 0.001(3) -0.012(4)
C19 0.034(4) 0.044(5) 0.030(4) -0.019(4) 0.012(3) -0.014(4)
C110 0.023(4) 0.036(4) 0.028(4) -0.013(3) 0.001(3) -0.003(3)
C111 0.029(4) 0.027(4) 0.025(4) -0.004(3) -0.003(3) 0.001(3)
N112 0.021(3) 0.021(3) 0.023(3) -0.007(2) 0.000(2) -0.006(2)
C113 0.068(6) 0.021(4) 0.051(6) -0.004(4) -0.004(5) 0.005(4)
C114 0.042(5) 0.041(5) 0.052(6) -0.018(4) 0.010(4) 0.003(4)
N21 0.023(3) 0.016(3) 0.025(3) -0.007(2) 0.007(2) -0.002(2)
C22 0.030(4) 0.021(4) 0.027(4) -0.008(3) 0.005(3) -0.003(3)
C23 0.033(4) 0.018(4) 0.040(4) -0.006(3) 0.010(3) 0.000(3)
C24 0.036(4) 0.017(4) 0.049(5) -0.015(3) 0.008(4) -0.008(3)
C25 0.031(4) 0.022(4) 0.038(4) -0.016(3) 0.007(3) -0.009(3)
C26 0.019(3) 0.021(4) 0.031(4) -0.011(3) 0.010(3) -0.009(3)
C27 0.020(3) 0.021(3) 0.022(3) -0.008(3) 0.008(3) -0.010(3)
C28 0.034(4) 0.028(4) 0.031(4) -0.015(3) 0.009(3) -0.014(3)
C29 0.028(4) 0.032(4) 0.034(4) -0.008(3) -0.003(3) -0.009(3)
C210 0.021(3) 0.025(4) 0.024(4) -0.003(3) -0.001(3) -0.004(3)
C211 0.028(4) 0.022(4) 0.029(4) -0.008(3) 0.003(3) -0.003(3)
N212 0.024(3) 0.018(3) 0.025(3) -0.009(2) 0.003(2) -0.002(2)
C213 0.050(5) 0.021(4) 0.052(5) -0.009(4) -0.003(4) 0.006(4)
C214 0.028(4) 0.031(4) 0.041(5) -0.007(4) -0.008(3) 0.006(3)
O31 0.034(3) 0.015(2) 0.028(3) -0.006(2) -0.001(2) -0.004(2)
O32 0.034(3) 0.015(2) 0.028(3) -0.005(2) 0.006(2) -0.001(2)
C33 0.021(3) 0.018(4) 0.028(4) -0.009(3) 0.001(3) -0.001(3)
C34 0.051(5) 0.009(3) 0.034(4) -0.004(3) 0.006(4) 0.002(3)
C35A 0.052(7) 0.011(6) 0.017(6) -0.001(5) 0.012(6) -0.003(5)
C36A 0.064(8) 0.021(6) 0.033(7) -0.011(5) -0.006(6) -0.013(6)
C37A 0.034(7) 0.027(7) 0.064(9) 0.002(6) 0.008(7) -0.004(6)
C35B 0.057(9) 0.048(9) 0.064(9) -0.013(7) -0.001(7) -0.007(7)
C36B 0.063(9) 0.044(8) 0.060(9) -0.013(7) 0.005(8) 0.001(7)
C37B 0.075(11) 0.065(10) 0.109(12) -0.018(8) 0.008(9) -0.029(8)
Cl1 0.0154(8) 0.0373(10) 0.0334(9) -0.0138(8) 0.0026(7) -0.0057(7)
O11 0.048(4) 0.044(4) 0.089(5) -0.019(3) 0.012(3) -0.025(3)
O12 0.110(6) 0.088(6) 0.060(5) -0.003(4) -0.030(4) -0.002(5)
O13 0.151(7) 0.061(5) 0.072(5) -0.030(4) 0.054(5) -0.002(5)
O14 0.037(4) 0.062(5) 0.171(8) -0.005(5) 0.000(4) -0.019(4)
Cl2 0.115(2) 0.0315(12) 0.0379(12) -0.0065(9) -0.0007(13) -0.0329(14)
O21 0.102(6) 0.088(6) 0.060(4) 0.004(4) -0.020(4) -0.055(5)
O22 0.101(6) 0.142(7) 0.077(5) -0.059(5) 0.020(4) -0.067(5)
O23 0.177(9) 0.177(9) 0.128(8) -0.014(6) -0.020(6) -0.137(8)
O24 0.225(11) 0.175(11) 0.226(11) -0.061(9) 0.065(9) -0.018(8)

loop_
_atom_type_symbol
_atom_type_description
_atom_type_scat_dispersion_real
_atom_type_scat_dispersion_imag
_atom_type_scat_source
C C 0.0033 0.0016 'International Tables Vol C Tables 4.2.6.8 and 6.1.1.4'
H H 0.0000 0.0000 'International Tables Vol C Tables 4.2.6.8 and 6.1.1.4'
N N 0.0061 0.0033 'International Tables Vol C Tables 4.2.6.8 and 6.1.1.4'
O O 0.0106 0.0060 'International Tables Vol C Tables 4.2.6.8 and 6.1.1.4'
Cl Cl 0.1484 0.1585 'International Tables Vol C Tables 4.2.6.8 and 6.1.1.4'
Cu Cu 0.3201 1.2651 'International Tables Vol C Tables 4.2.6.8 and 6.1.1.4'

loop_
_geom_angle_atom_site_label_1
_geom_angle_atom_site_label_2
_geom_angle_atom_site_label_3
_geom_angle
O1 Cu1 O32 95.0(2)
O1 Cu1 N112 175.2(2)
O32 Cu1 N112 89.8(2)
O1 Cu1 N11 94.8(2)
O32 Cu1 N11 165.0(2)
N112 Cu1 N11 80.5(2)
O1 Cu1 O2 83.12(18)
O32 Cu1 O2 92.8(2)
N112 Cu1 O2 96.4(2)
N11 Cu1 O2 99.6(2)
O1 Cu1 Cu2 38.60(14)
O32 Cu1 Cu2 78.66(15)
N112 Cu1 Cu2 142.94(16)
N11 Cu1 Cu2 115.82(17)
O2 Cu1 Cu2 49.93(12)
O1 Cu2 O31 95.2(2)
O1 Cu2 N212 174.6(2)
O31 Cu2 N212 90.1(2)
O1 Cu2 N21 94.7(2)
O31 Cu2 N21 163.2(2)
N212 Cu2 N21 80.5(2)
O1 Cu2 O2 83.11(18)
O31 Cu2 O2 92.7(2)
N212 Cu2 O2 95.4(2)
N21 Cu2 O2 101.9(2)
O1 Cu2 Cu1 39.01(13)
O31 Cu2 Cu1 78.73(14)
N212 Cu2 Cu1 141.81(16)
N21 Cu2 Cu1 117.11(16)
O2 Cu2 Cu1 49.53(12)
Cu2 O1 Cu1 102.4(2)
Cu2 O1 H1A 116(5)
Cu1 O1 H1A 109(5)
Cu1 O2 Cu2 80.54(15)
Cu1 O2 H2A 131(5)
Cu2 O2 H2A 129(5)
C12 N11 C16 119.7(6)
C12 N11 Cu1 124.4(5)
C16 N11 Cu1 115.7(5)
N11 C12 C13 122.8(7)
N11 C12 H12A 118.6
C13 C12 H12A 118.6
C12 C13 C14 116.7(7)
C12 C13 C113 121.3(8)
C14 C13 C113 122.0(7)
C15 C14 C13 120.7(7)
C15 C14 H14A 119.6
C13 C14 H14A 119.6
C16 C15 C14 117.8(7)
C16 C15 H15A 121.1
C14 C15 H15A 121.1
N11 C16 C15 122.2(7)
N11 C16 C17 114.2(6)
C15 C16 C17 123.6(7)
N112 C17 C18 120.9(7)
N112 C17 C16 114.0(6)
C18 C17 C16 125.1(6)
C19 C18 C17 119.5(7)
C19 C18 H18A 120.3
C17 C18 H18A 120.3
C18 C19 C110 120.2(7)
C18 C19 H19A 119.9
C110 C19 H19A 119.9
C111 C110 C19 116.5(7)
C111 C110 C114 120.0(7)
C19 C110 C114 123.4(7)
N112 C111 C110 123.7(7)
N112 C111 H11A 118.1
C110 C111 H11A 118.1
C111 N112 C17 119.1(6)
C111 N112 Cu1 125.3(5)
C17 N112 Cu1 115.5(5)
C13 C113 H11B 109.5
C13 C113 H11C 109.5
H11B C113 H11C 109.5
C13 C113 H11D 109.5
H11B C113 H11D 109.5
H11C C113 H11D 109.5
C110 C114 H11E 109.5
C110 C114 H11F 109.5
H11E C114 H11F 109.5
C110 C114 H11G 109.5
H11E C114 H11G 109.5
H11F C114 H11G 109.5
C26 N21 C22 118.8(6)
C26 N21 Cu2 115.2(4)
C22 N21 Cu2 125.9(5)
N21 C22 C23 123.3(7)
N21 C22 H22A 118.3
C23 C22 H22A 118.3
C22 C23 C24 117.1(7)
C22 C23 C213 120.9(8)
C24 C23 C213 122.0(7)
C25 C24 C23 120.0(7)
C25 C24 H24A 120.0
C23 C24 H24A 120.0
C24 C25 C26 119.6(7)
C24 C25 H25A 120.2
C26 C25 H25A 120.2
N21 C26 C25 121.1(7)
N21 C26 C27 114.7(6)
C25 C26 C27 124.3(7)
N212 C27 C28 121.2(6)
N212 C27 C26 113.7(6)
C28 C27 C26 125.1(6)
C27 C28 C29 119.3(7)
C27 C28 H28A 120.4
C29 C28 H28A 120.4
C210 C29 C28 120.0(7)
C210 C29 H29A 120.0
C28 C29 H29A 120.0
C29 C210 C211 117.6(7)
C29 C210 C214 123.9(7)
C211 C210 C214 118.6(7)
N212 C211 C210 122.7(7)
N212 C211 H21A 118.7
C210 C211 H21A 118.7
C211 N212 C27 119.2(6)
C211 N212 Cu2 124.8(5)
C27 N212 Cu2 115.9(5)
C23 C213 H21B 109.5
C23 C213 H21C 109.5
H21B C213 H21C 109.5
C23 C213 H21D 109.5
H21B C213 H21D 109.5
H21C C213 H21D 109.5
C210 C214 H21E 109.5
C210 C214 H21F 109.5
H21E C214 H21F 109.5
C210 C214 H21G 109.5
H21E C214 H21G 109.5
H21F C214 H21G 109.5
C33 O31 Cu2 128.3(5)
C33 O32 Cu1 129.1(5)
O32 C33 O31 124.9(6)
O32 C33 C34 117.7(6)
O31 C33 C34 117.4(6)
C37B C34 C37A 137.5(15)
C37B C34 C33 113.7(14)
C37A C34 C33 108.1(9)
C37B C34 C35A 43.8(14)
C37A C34 C35A 113.2(11)
C33 C34 C35A 110.9(7)
C37B C34 C36A 60.6(16)
C37A C34 C36A 112.3(12)
C33 C34 C36A 109.1(8)
C35A C34 C36A 103.1(10)
C37B C34 C36B 121.9(17)
C37A C34 C36B 47.7(11)
C33 C34 C36B 107.1(9)
C35A C34 C36B 141.6(10)
C36A C34 C36B 68.2(11)
C37B C34 C35B 108.9(16)
C37A C34 C35B 49.1(11)
C33 C34 C35B 107.2(9)
C35A C34 C35B 68.4(10)
C36A C34 C35B 143.2(11)
C36B C34 C35B 95.8(12)
C34 C35A H35A 109.5
C34 C35A H35B 109.5
C34 C35A H35C 109.5
C34 C36A H36A 109.5
C34 C36A H36B 109.5
C34 C36A H36C 109.5
C34 C37A H37A 109.5
C34 C37A H37B 109.5
C34 C37A H37C 109.5
C34 C35B H35D 109.5
C34 C35B H35E 109.5
H35D C35B H35E 109.5
C34 C35B H35F 109.5
H35D C35B H35F 109.5
H35E C35B H35F 109.5
C34 C36B H36D 109.5
C34 C36B H36E 109.5
H36D C36B H36E 109.5
C34 C36B H36F 109.5
H36D C36B H36F 109.5
H36E C36B H36F 109.5
C34 C37B H37D 109.5
C34 C37B H37E 109.5
H37D C37B H37E 109.5
C34 C37B H37F 109.5
H37D C37B H37F 109.5
H37E C37B H37F 109.5
O12 Cl1 O13 109.4(6)
O12 Cl1 O14 108.4(6)
O13 Cl1 O14 109.1(7)
O12 Cl1 O11 111.7(6)
O13 Cl1 O11 111.5(5)
O14 Cl1 O11 106.7(5)
O23 Cl2 O22 117.5(8)
O23 Cl2 O21 118.0(7)
O22 Cl2 O21 111.4(6)
O23 Cl2 O24 104.2(11)
O22 Cl2 O24 100.5(10)
O21 Cl2 O24 101.8(9)

loop_
_geom_bond_atom_site_label_1
_geom_bond_atom_site_label_2
_geom_bond_distance
Cu1 O1 1.938(5)
Cu1 O32 1.960(5)
Cu1 N112 2.000(6)
Cu1 N11 2.002(6)
Cu1 O2 2.320(5)
Cu1 Cu2 3.0076(12)
Cu2 O1 1.921(5)
Cu2 O31 1.970(5)
Cu2 N212 1.995(6)
Cu2 N21 2.012(6)
Cu2 O2 2.333(5)
O1 H1A 0.90(2)
O2 H2A 0.90(2)
N11 C12 1.336(9)
N11 C16 1.341(9)
C12 C13 1.399(11)
C12 H12A 0.9500
C13 C14 1.400(12)
C13 C113 1.494(12)
C14 C15 1.395(11)
C14 H14A 0.9500
C15 C16 1.387(10)
C15 H15A 0.9500
C16 C17 1.486(10)
C17 N112 1.352(9)
C17 C18 1.387(10)
C18 C19 1.383(11)
C18 H18A 0.9500
C19 C110 1.397(11)
C19 H19A 0.9500
C110 C111 1.394(10)
C110 C114 1.501(11)
C111 N112 1.334(9)
C111 H11A 0.9500
C113 H11B 0.9800
C113 H11C 0.9800
C113 H11D 0.9800
C114 H11E 0.9800
C114 H11F 0.9800
C114 H11G 0.9800
N21 C26 1.344(9)
N21 C22 1.349(9)
C22 C23 1.378(10)
C22 H22A 0.9500
C23 C24 1.396(12)
C23 C213 1.515(11)
C24 C25 1.371(11)
C24 H24A 0.9500
C25 C26 1.386(10)
C25 H25A 0.9500
C26 C27 1.482(10)
C27 N212 1.353(9)
C27 C28 1.374(10)
C28 C29 1.389(11)
C28 H28A 0.9500
C29 C210 1.381(11)
C29 H29A 0.9500
C210 C211 1.390(10)
C210 C214 1.514(10)
C211 N212 1.341(9)
C211 H21A 0.9500
C213 H21B 0.9800
C213 H21C 0.9800
C213 H21D 0.9800
C214 H21E 0.9800
C214 H21F 0.9800
C214 H21G 0.9800
O31 C33 1.267(8)
O32 C33 1.256(8)
C33 C34 1.542(9)
C34 C37B 1.31(3)
C34 C37A 1.422(19)
C34 C35A 1.575(15)
C34 C36A 1.589(17)
C34 C36B 1.61(2)
C34 C35B 1.67(2)
C35A H35A 0.9800
C35A H35B 0.9800
C35A H35C 0.9800
C36A H36A 0.9800
C36A H36B 0.9800
C36A H36C 0.9800
C37A H37A 0.9800
C37A H37B 0.9800
C37A H37C 0.9800
C35B H35D 0.9800
C35B H35E 0.9800
C35B H35F 0.9800
C36B H36D 0.9800
C36B H36E 0.9800
C36B H36F 0.9800
C37B H37D 0.9800
C37B H37E 0.9800
C37B H37F 0.9800
Cl1 O12 1.389(8)
Cl1 O13 1.392(8)
Cl1 O14 1.406(7)
Cl1 O11 1.455(7)
Cl2 O23 1.276(10)
Cl2 O22 1.368(9)
Cl2 O21 1.385(8)
Cl2 O24 1.499(19)
